data_4087133
loop_
_publ_author_name
'Song, Li-Cheng'
'Lu, Yu'
'Zhu, Liang'
'Li, Qian-Li'

_publ_section_title
;
 Dithiolato- and Diselenolato-Bridged Nickel--Iron Biomimetics for the
 Active Site of [NiFe]Hydrogenases
;
_journal_issue 3
_journal_name_full Organometallics
_journal_page_first 750
_journal_paper_doi 10.1021/acs.organomet.6b00942
_journal_volume 36
_journal_year 2017
_chemical_formula_moiety '2(C36 H30 Fe Ni O3 P2 Se2), 0.5(C2 H4 Cl4)'
_chemical_formula_sum 'C73 H62 Cl2 Fe2 Ni2 O6 P4 Se4'
_chemical_formula_weight 1774.96
_chemical_name_systematic
;
 ? 
;
_space_group_crystal_system orthorhombic
_space_group_IT_number 56
_space_group_name_Hall '-P 2ab 2ac'
_space_group_name_H-M_alt 'P c c n'
_symmetry_space_group_name_Hall '-P 2ab 2ac'
_symmetry_space_group_name_H-M 'P c c n'
_atom_sites_solution_hydrogens mixed
_atom_sites_solution_primary direct
_audit_creation_date 2016-10-27
_audit_creation_method
;
Olex2 1.2
(compiled 2015.01.26 svn.r3150 for OlexSys, GUI svn.r4998)
;
_cell_angle_alpha 90
_cell_angle_beta 90
_cell_angle_gamma 90
_cell_formula_units_Z 4
_cell_length_a 33.928(8)
_cell_length_b 11.157(3)
_cell_length_c 18.479(4)
_cell_measurement_reflns_used 17643
_cell_measurement_temperature 113
_cell_measurement_theta_max 28.0
_cell_measurement_theta_min 1.6
_cell_volume 6995(3)
_computing_cell_refinement
;
CrystalClear-SM Expert 2.0 r2 (Rigaku, 2009)
;
_computing_data_collection
;
CrystalClear-SM Expert 2.0 r2 (Rigaku, 2009)
;
_computing_data_reduction
;
CrystalClear-SM Expert 2.0 r2 (Rigaku, 2009)
;
_computing_molecular_graphics 'Olex2 (Dolomanov et al., 2009)'
_computing_publication_material 'Olex2 (Dolomanov et al., 2009)'
_computing_structure_refinement 'XL (Sheldrick, 2008)'
_computing_structure_solution 'SIR2004 (Burla et al., 2007)'
_diffrn_ambient_temperature 113
_diffrn_detector CCD
_diffrn_detector_area_resol_mean 28.5714
_diffrn_measured_fraction_theta_full 1.000
_diffrn_measured_fraction_theta_max 0.997
_diffrn_measurement_details
;
scan:
    Number of images: 180
               Slice: -120.0000 - 60.0000
         Image width: 1.0000
            Exp time: 3.0000
       Rotation axis: Omega
               Omega: 0.0000
                 Chi: 45.0000
                 Phi: 0.0000
                 XTD: 60.2407
              2theta: -29.9145
scan:
    Number of images: 150
               Slice: -120.0000 - 30.0000
         Image width: 1.0000
            Exp time: 3.0000
       Rotation axis: Omega
               Omega: 0.0000
                 Chi: 45.0000
                 Phi: 90.0000
                 XTD: 60.2407
              2theta: -29.9145
scan:
    Number of images: 100
               Slice: -120.0000 - -20.0000
         Image width: 1.0000
            Exp time: 3.0000
       Rotation axis: Omega
               Omega: 0.0000
                 Chi: 45.0000
                 Phi: 180.0000
                 XTD: 60.2407
              2theta: -29.9145
;
_diffrn_measurement_device
;
AFC10: Fixed Chi 2 circle
;
_diffrn_measurement_device_type
;
Rigaku Saturn724+ (2x2 bin mode)
;
_diffrn_measurement_method 'profile data from \w-scans'
_diffrn_measurement_specimen_support Fiber
_diffrn_orient_matrix_type d*Trek
_diffrn_orient_matrix_UB_11 0.008336
_diffrn_orient_matrix_UB_12 -0.037075
_diffrn_orient_matrix_UB_13 0.038526
_diffrn_orient_matrix_UB_21 -0.085579
_diffrn_orient_matrix_UB_22 -0.025868
_diffrn_orient_matrix_UB_23 -0.006377
_diffrn_orient_matrix_UB_31 0.007487
_diffrn_orient_matrix_UB_32 -0.019685
_diffrn_orient_matrix_UB_33 -0.020619
_diffrn_radiation_monochromator Multilayer
_diffrn_radiation_type MoK\a
_diffrn_radiation_wavelength 0.71073
_diffrn_reflns_av_R_equivalents 0.0633
_diffrn_reflns_av_unetI/netI 0.0487
_diffrn_reflns_Laue_measured_fraction_full 1.000
_diffrn_reflns_Laue_measured_fraction_max 0.997
_diffrn_reflns_limit_h_max 44
_diffrn_reflns_limit_h_min -43
_diffrn_reflns_limit_k_max 13
_diffrn_reflns_limit_k_min -14
_diffrn_reflns_limit_l_max 23
_diffrn_reflns_limit_l_min -24
_diffrn_reflns_number 53582
_diffrn_reflns_point_group_measured_fraction_full 1.000
_diffrn_reflns_point_group_measured_fraction_max 0.997
_diffrn_reflns_theta_full 25.242
_diffrn_reflns_theta_max 27.939
_diffrn_reflns_theta_min 1.921
_diffrn_source 'Rotating Anode'
_diffrn_source_current 24.0
_diffrn_source_power 1.2
_diffrn_source_voltage 50.0
_exptl_absorpt_coefficient_mu 3.238
_exptl_absorpt_correction_T_max 1.000
_exptl_absorpt_correction_T_min 0.670
_exptl_absorpt_correction_type multi-scan
_exptl_absorpt_process_details CrystalClear
_exptl_crystal_colour Colorless
_exptl_crystal_density_diffrn 1.685
_exptl_crystal_density_method "'not measured'"
_exptl_crystal_description Prism
_exptl_crystal_F_000 3544
_exptl_crystal_size_max 0.2
_exptl_crystal_size_mid 0.18
_exptl_crystal_size_min 0.1
_refine_diff_density_max 1.024
_refine_diff_density_min -0.677
_refine_diff_density_rms 0.093
_refine_ls_extinction_method none
_refine_ls_goodness_of_fit_ref 1.017
_refine_ls_hydrogen_treatment mixed
_refine_ls_matrix_type full
_refine_ls_number_parameters 513
_refine_ls_number_reflns 8375
_refine_ls_number_restraints 24
_refine_ls_restrained_S_all 1.033
_refine_ls_R_factor_all 0.0419
_refine_ls_R_factor_gt 0.0340
_refine_ls_shift/su_max 0.002
_refine_ls_shift/su_mean 0.000
_refine_ls_structure_factor_coef Fsqd
_refine_ls_weighting_details 'w=1/[\s^2^(Fo^2^)+(0.0368P)^2^] where P=(Fo^2^+2Fc^2^)/3'
_refine_ls_weighting_scheme calc
_refine_ls_wR_factor_gt 0.0730
_refine_ls_wR_factor_ref 0.0761
_reflns_Friedel_coverage 0.000
_reflns_number_gt 7221
_reflns_number_total 8375
_reflns_threshold_expression 'I > 2\s(I)'
_cod_data_source_file om6b00942_si_002.cif
_cod_data_source_block 2b
_cod_depositor_comments
;
The following automatic conversions were performed:

'_exptl_absorpt_correction_type' value 'Multi-scan' changed to
'multi-scan' according to
/home/data/users/saulius/crontab/automatic-downloads/current/ACS/lib/dictionaries/cif_core.dic
dictionary named 'cif_core.dic' version 2.4.2 from 2011-04-26.

Automatic conversion script
Id: cif_fix_values 4973 2017-02-22 13:04:09Z antanas 
;
_cod_database_code 4087133
_shelx_space_group_comment
;
The symmetry employed for this shelxl refinement is uniquely defined
by the following loop, which should always be used as a source of
symmetry information in preference to the above space-group names.
They are only intended as comments.
;
_shelx_estimated_absorpt_t_max 0.738
_shelx_estimated_absorpt_t_min 0.564
_olex2_refinement_description
;
1. Fixed Uiso
 At 1.2 times of:
  All C(H) groups, {H6A,H6B} of C6, {H5A,H5B} of C5, {H4A,H4B} of C4
 At 1.5 times of:
  {H37A,H37B} of C37
2. Uiso/Uaniso restraints and constraints
Cl1 \\sim Cl2 \\sim C37: within 1.7A with sigma of 0.01 and sigma for terminal
atoms of 0.02
Uanis(Cl1) \\sim Ueq, Uanis(Cl2) \\sim Ueq, Uanis(C37) \\sim Ueq: with sigma of
0.01 and sigma for terminal atoms of 0.02
3. Others
 Fixed Sof: Cl2(0.5) C37(0.5) H37A(0.5) H37B(0.5)
4.a Riding coordinates:
 C37(H37A,H37B)
4.b Aromatic/amide H refined with riding coordinates:
 C17(H17), C18(H18)
;
_shelx_shelxl_version_number 2014/7
_olex2_submission_special_instructions 'No special instructions were received'

loop_
_space_group_symop_operation_xyz
'x, y, z'
'-x+1/2, -y+1/2, z'
'-x, y+1/2, -z+1/2'
'x+1/2, -y, -z+1/2'
'-x, -y, -z'
'x-1/2, y-1/2, -z'
'x, -y-1/2, z-1/2'
'-x-1/2, y, z-1/2'

loop_
_atom_site_label
_atom_site_type_symbol
_atom_site_fract_x
_atom_site_fract_y
_atom_site_fract_z
_atom_site_U_iso_or_equiv
_atom_site_adp_type
_atom_site_occupancy
_atom_site_site_symmetry_order
_atom_site_calc_flag
_atom_site_refinement_flags_posn
_atom_site_refinement_flags_adp
_atom_site_refinement_flags_occupancy
_atom_site_disorder_assembly
_atom_site_disorder_group
Se1 Se 0.17321(2) 0.94428(2) 0.31995(2) 0.02027(7) Uani 1 1 d . . . . .
Se2 Se 0.07481(2) 1.00937(2) 0.32705(2) 0.01885(7) Uani 1 1 d . . . . .
Ni1 Ni 0.12076(2) 0.89984(3) 0.39920(2) 0.01441(8) Uani 1 1 d . . . . .
Fe1 Fe 0.13484(2) 1.11112(3) 0.36186(2) 0.01739(9) Uani 1 1 d . . . . .
P1 P 0.11144(2) 0.92656(6) 0.51320(3) 0.01364(13) Uani 1 1 d . . . . .
P2 P 0.10887(2) 0.71141(6) 0.41582(3) 0.01421(13) Uani 1 1 d . . . . .
O1 O 0.19740(5) 1.16352(18) 0.46789(11) 0.0327(5) Uani 1 1 d . . . . .
O2 O 0.08203(5) 1.29012(17) 0.42772(11) 0.0283(4) Uani 1 1 d . . . . .
O3 O 0.15551(5) 1.2642(2) 0.23808(11) 0.0383(5) Uani 1 1 d . . . . .
C1 C 0.17354(7) 1.1420(2) 0.42588(15) 0.0221(6) Uani 1 1 d . . . . .
C2 C 0.10242(7) 1.2183(2) 0.40441(14) 0.0214(5) Uani 1 1 d . . . . .
C3 C 0.14746(7) 1.2057(2) 0.28680(15) 0.0242(6) Uani 1 1 d . . . . .
C4 C 0.15576(9) 0.9122(3) 0.21885(15) 0.0291(6) Uani 1 1 d . . . . .
H4A H 0.1618(8) 0.987(3) 0.1921(17) 0.035 Uiso 1 1 d R . . . .
H4B H 0.1756(8) 0.862(3) 0.2005(17) 0.035 Uiso 1 1 d R . . . .
C5 C 0.11403(8) 0.8653(3) 0.21100(16) 0.0293(6) Uani 1 1 d . . . . .
H5A H 0.1101(8) 0.845(3) 0.1639(18) 0.035 Uiso 1 1 d R . . . .
H5B H 0.1108(8) 0.793(3) 0.2414(17) 0.035 Uiso 1 1 d R . . . .
C6 C 0.08107(8) 0.9529(3) 0.22628(16) 0.0291(6) Uani 1 1 d . . . . .
H6A H 0.0555(9) 0.921(3) 0.2146(17) 0.035 Uiso 1 1 d R . . . .
H6B H 0.0843(8) 1.026(3) 0.1965(17) 0.035 Uiso 1 1 d R . . . .
C7 C 0.08727(7) 1.0623(2) 0.54705(13) 0.0154(5) Uani 1 1 d . . . . .
C8 C 0.10823(7) 1.1523(2) 0.58322(14) 0.0196(5) Uani 1 1 d . . . . .
H8 H 0.1352(8) 1.140(2) 0.5938(14) 0.024 Uiso 1 1 d R . . . .
C9 C 0.08919(8) 1.2575(3) 0.60417(15) 0.0246(6) Uani 1 1 d . . . . .
H9 H 0.1043(7) 1.318(3) 0.6258(17) 0.030 Uiso 1 1 d R . . . .
C10 C 0.04938(8) 1.2729(2) 0.59028(15) 0.0247(6) Uani 1 1 d . . . . .
H10 H 0.0382(8) 1.340(3) 0.6024(15) 0.030 Uiso 1 1 d R . . . .
C11 C 0.02830(7) 1.1841(2) 0.55411(15) 0.0232(6) Uani 1 1 d . . . . .
H11 H 0.0029(8) 1.194(2) 0.5464(16) 0.028 Uiso 1 1 d R . . . .
C12 C 0.04744(7) 1.0801(2) 0.53207(14) 0.0190(5) Uani 1 1 d . . . . .
H12 H 0.0335(7) 1.019(2) 0.5095(15) 0.023 Uiso 1 1 d R . . . .
C13 C 0.15278(6) 0.9085(2) 0.57682(14) 0.0165(5) Uani 1 1 d . . . . .
C14 C 0.19072(7) 0.8901(2) 0.54961(15) 0.0222(6) Uani 1 1 d . . . . .
H14 H 0.1933(8) 0.881(3) 0.5030(17) 0.027 Uiso 1 1 d R . . . .
C15 C 0.22273(8) 0.8821(3) 0.59686(18) 0.0314(7) Uani 1 1 d . . . . .
H15 H 0.2475(9) 0.876(3) 0.5771(16) 0.038 Uiso 1 1 d R . . . .
C16 C 0.21719(8) 0.8930(3) 0.67038(17) 0.0333(7) Uani 1 1 d . . . . .
H16 H 0.2390(8) 0.889(3) 0.7022(18) 0.040 Uiso 1 1 d R . . . .
C17 C 0.17959(8) 0.9094(3) 0.69834(16) 0.0312(7) Uani 1 1 d . . . . .
H17 H 0.1758 0.9152 0.7491 0.037 Uiso 1 1 calc R . . . .
C18 C 0.14735(7) 0.9175(2) 0.65154(14) 0.0225(6) Uani 1 1 d . . . . .
H18 H 0.1216 0.9291 0.6706 0.027 Uiso 1 1 calc R . . . .
C19 C 0.07626(6) 0.8078(2) 0.53956(13) 0.0148(5) Uani 1 1 d . . . . .
C20 C 0.04987(7) 0.8146(2) 0.59761(14) 0.0181(5) Uani 1 1 d . . . . .
H20 H 0.0497(7) 0.880(2) 0.6279(15) 0.022 Uiso 1 1 d R . . . .
C21 C 0.02332(7) 0.7220(2) 0.61049(14) 0.0199(5) Uani 1 1 d . . . . .
H21 H 0.0045(7) 0.726(2) 0.6489(15) 0.024 Uiso 1 1 d R . . . .
C22 C 0.02379(7) 0.6199(2) 0.56788(14) 0.0192(5) Uani 1 1 d . . . . .
H22 H 0.0054(8) 0.562(3) 0.5780(15) 0.023 Uiso 1 1 d R . . . .
C23 C 0.05015(7) 0.6110(2) 0.51031(14) 0.0166(5) Uani 1 1 d . . . . .
H23 H 0.0487(7) 0.545(3) 0.4822(15) 0.020 Uiso 1 1 d R . . . .
C24 C 0.07569(6) 0.7060(2) 0.49493(13) 0.0145(5) Uani 1 1 d . . . . .
C25 C 0.14991(7) 0.6123(2) 0.44065(13) 0.0171(5) Uani 1 1 d . . . . .
C26 C 0.18596(7) 0.6271(3) 0.40577(15) 0.0236(6) Uani 1 1 d . . . . .
H26 H 0.1900(7) 0.687(3) 0.3695(17) 0.028 Uiso 1 1 d R . . . .
C27 C 0.21737(8) 0.5503(3) 0.42068(18) 0.0319(7) Uani 1 1 d . . . . .
H27 H 0.2414(9) 0.564(3) 0.3959(17) 0.038 Uiso 1 1 d R . . . .
C28 C 0.21291(8) 0.4599(3) 0.47169(18) 0.0334(7) Uani 1 1 d . . . . .
H28 H 0.2333(9) 0.411(3) 0.4839(17) 0.040 Uiso 1 1 d R . . . .
C29 C 0.17740(8) 0.4466(3) 0.50851(18) 0.0323(7) Uani 1 1 d . . . . .
H29 H 0.1743(8) 0.380(3) 0.5416(18) 0.039 Uiso 1 1 d R . . . .
C30 C 0.14590(7) 0.5219(2) 0.49241(16) 0.0244(6) Uani 1 1 d . . . . .
H30 H 0.1221(8) 0.510(2) 0.5210(17) 0.029 Uiso 1 1 d R . . . .
C31 C 0.08111(6) 0.6219(2) 0.34921(13) 0.0153(5) Uani 1 1 d . . . . .
C32 C 0.04486(7) 0.6683(2) 0.32475(13) 0.0186(5) Uani 1 1 d . . . . .
H32 H 0.0363(7) 0.744(3) 0.3394(15) 0.022 Uiso 1 1 d R . . . .
C33 C 0.02136(7) 0.6017(2) 0.27761(14) 0.0212(6) Uani 1 1 d . . . . .
H33 H -0.0009(7) 0.635(2) 0.2635(16) 0.025 Uiso 1 1 d R . . . .
C34 C 0.03403(7) 0.4906(3) 0.25269(14) 0.0233(6) Uani 1 1 d . . . . .
H34 H 0.0191(8) 0.448(3) 0.2211(16) 0.028 Uiso 1 1 d R . . . .
C35 C 0.07013(8) 0.4459(3) 0.27524(15) 0.0240(6) Uani 1 1 d . . . . .
H35 H 0.0794(8) 0.370(3) 0.2597(16) 0.029 Uiso 1 1 d R . . . .
C36 C 0.09366(7) 0.5109(2) 0.32368(14) 0.0199(5) Uani 1 1 d . . . . .
H36 H 0.1181(7) 0.478(2) 0.3438(16) 0.024 Uiso 1 1 d R . . . .
Cl1 Cl 0.2500 1.2500 0.13954(11) 0.1159(7) Uani 1 2 d S TU P A 1
Cl2 Cl 0.24724(7) 1.28950(19) 0.29532(11) 0.0651(8) Uani 0.5 1 d . U . A 1
C37 C 0.2496(2) 1.1856(6) 0.2225(4) 0.0542(18) Uani 0.5 1 d . U . A 1
H37A H 0.2719 1.1386 0.2199 0.081 Uiso 0.5 1 d R . . . .
H37B H 0.2302 1.1304 0.2179 0.081 Uiso 0.5 1 d R . . . .

loop_
_atom_site_aniso_label
_atom_site_aniso_U_11
_atom_site_aniso_U_22
_atom_site_aniso_U_33
_atom_site_aniso_U_23
_atom_site_aniso_U_13
_atom_site_aniso_U_12
Se1 0.01680(12) 0.02039(15) 0.02361(14) -0.00095(11) 0.00320(9) -0.00110(10)
Se2 0.01667(12) 0.01826(14) 0.02162(14) 0.00192(10) -0.00529(9) -0.00089(9)
Ni1 0.01448(14) 0.01374(17) 0.01499(16) 0.00080(12) -0.00077(11) -0.00040(11)
Fe1 0.01675(17) 0.01543(19) 0.01999(19) 0.00116(15) -0.00130(13) -0.00176(14)
P1 0.0133(3) 0.0129(3) 0.0148(3) -0.0005(2) -0.0015(2) 0.0007(2)
P2 0.0137(3) 0.0138(3) 0.0151(3) -0.0007(2) -0.0008(2) 0.0009(2)
O1 0.0266(9) 0.0318(12) 0.0398(12) -0.0067(10) -0.0120(9) 0.0026(8)
O2 0.0330(10) 0.0212(11) 0.0306(11) 0.0057(8) 0.0063(8) 0.0059(8)
O3 0.0331(11) 0.0452(14) 0.0365(13) 0.0196(11) 0.0016(9) -0.0035(10)
C1 0.0223(12) 0.0142(14) 0.0297(15) 0.0000(11) -0.0002(11) 0.0017(10)
C2 0.0237(12) 0.0181(14) 0.0224(14) 0.0064(11) -0.0014(10) -0.0055(11)
C3 0.0189(12) 0.0233(15) 0.0305(15) 0.0020(12) -0.0023(11) 0.0004(10)
C4 0.0367(15) 0.0305(17) 0.0201(14) -0.0045(12) 0.0076(12) -0.0075(13)
C5 0.0392(16) 0.0307(17) 0.0180(14) -0.0030(12) -0.0024(12) -0.0083(13)
C6 0.0334(15) 0.0329(18) 0.0209(15) 0.0019(12) -0.0098(12) -0.0066(13)
C7 0.0173(11) 0.0124(13) 0.0165(12) 0.0010(9) 0.0021(9) 0.0008(9)
C8 0.0192(12) 0.0176(14) 0.0220(13) -0.0015(10) -0.0030(10) 0.0019(10)
C9 0.0312(14) 0.0176(14) 0.0251(15) -0.0072(11) -0.0013(11) 0.0010(11)
C10 0.0330(14) 0.0150(14) 0.0263(15) 0.0007(11) 0.0047(11) 0.0093(11)
C11 0.0162(12) 0.0240(15) 0.0293(15) 0.0033(12) 0.0016(10) 0.0070(11)
C12 0.0194(12) 0.0165(14) 0.0211(13) 0.0007(11) -0.0023(10) 0.0009(10)
C13 0.0156(11) 0.0116(12) 0.0223(13) 0.0004(10) -0.0034(9) 0.0008(9)
C14 0.0191(12) 0.0235(15) 0.0240(14) 0.0016(11) 0.0001(10) 0.0022(10)
C15 0.0177(12) 0.0339(18) 0.0426(19) 0.0047(14) -0.0041(12) 0.0032(12)
C16 0.0285(14) 0.0341(18) 0.0372(18) 0.0020(14) -0.0169(13) 0.0003(13)
C17 0.0374(15) 0.0356(18) 0.0207(14) 0.0002(13) -0.0109(12) 0.0038(13)
C18 0.0200(12) 0.0248(15) 0.0226(14) 0.0003(11) -0.0030(10) 0.0032(10)
C19 0.0133(10) 0.0141(13) 0.0169(12) 0.0021(10) -0.0020(9) 0.0026(9)
C20 0.0206(12) 0.0168(13) 0.0170(13) -0.0032(10) -0.0009(9) 0.0033(10)
C21 0.0177(11) 0.0247(15) 0.0174(13) 0.0018(11) 0.0025(10) 0.0024(10)
C22 0.0142(11) 0.0216(15) 0.0216(14) 0.0049(11) -0.0027(9) -0.0037(10)
C23 0.0168(11) 0.0154(13) 0.0175(13) -0.0003(10) -0.0032(9) 0.0007(10)
C24 0.0120(10) 0.0149(13) 0.0165(12) 0.0006(9) -0.0024(8) 0.0029(9)
C25 0.0163(11) 0.0143(13) 0.0206(13) -0.0046(10) -0.0026(9) 0.0019(9)
C26 0.0203(12) 0.0277(16) 0.0228(14) -0.0011(12) -0.0001(10) 0.0011(11)
C27 0.0174(13) 0.0371(19) 0.0412(18) -0.0046(14) 0.0026(12) 0.0069(12)
C28 0.0211(13) 0.0293(17) 0.050(2) -0.0001(15) -0.0058(13) 0.0133(12)
C29 0.0276(14) 0.0233(17) 0.046(2) 0.0085(14) -0.0075(13) 0.0076(12)
C30 0.0198(12) 0.0229(15) 0.0304(15) 0.0014(12) 0.0011(11) 0.0043(11)
C31 0.0176(11) 0.0171(13) 0.0113(11) 0.0009(9) 0.0015(9) -0.0024(9)
C32 0.0184(11) 0.0189(14) 0.0185(13) 0.0005(10) 0.0012(9) -0.0007(10)
C33 0.0174(12) 0.0287(16) 0.0176(13) 0.0045(11) -0.0024(10) -0.0033(11)
C34 0.0282(13) 0.0266(16) 0.0151(13) 0.0002(11) -0.0021(10) -0.0122(11)
C35 0.0315(14) 0.0187(15) 0.0218(14) -0.0050(11) 0.0027(11) -0.0047(11)
C36 0.0200(12) 0.0199(14) 0.0198(13) 0.0003(10) 0.0004(10) 0.0000(10)
Cl1 0.1595(19) 0.1308(19) 0.0573(12) 0.000 0.000 -0.0331(15)
Cl2 0.0338(9) 0.093(2) 0.0680(12) -0.0376(11) -0.0039(10) -0.0093(15)
C37 0.050(3) 0.051(4) 0.061(4) -0.014(3) 0.002(3) -0.013(3)

loop_
_atom_type_symbol
_atom_type_description
_atom_type_scat_dispersion_real
_atom_type_scat_dispersion_imag
_atom_type_scat_source
C C 0.0033 0.0016 'International Tables Vol C Tables 4.2.6.8 and 6.1.1.4'
H H 0.0000 0.0000 'International Tables Vol C Tables 4.2.6.8 and 6.1.1.4'
Cl Cl 0.1484 0.1585 'International Tables Vol C Tables 4.2.6.8 and 6.1.1.4'
Fe Fe 0.3463 0.8444 'International Tables Vol C Tables 4.2.6.8 and 6.1.1.4'
Ni Ni 0.3393 1.1124 'International Tables Vol C Tables 4.2.6.8 and 6.1.1.4'
O O 0.0106 0.0060 'International Tables Vol C Tables 4.2.6.8 and 6.1.1.4'
P P 0.1023 0.0942 'International Tables Vol C Tables 4.2.6.8 and 6.1.1.4'
Se Se -0.0929 2.2259 'International Tables Vol C Tables 4.2.6.8 and 6.1.1.4'

loop_
_geom_angle_atom_site_label_1
_geom_angle_atom_site_label_2
_geom_angle_atom_site_label_3
_geom_angle
_geom_angle_site_symmetry_1
_geom_angle_site_symmetry_3
Ni1 Se1 Fe1 63.458(17) . .
C4 Se1 Ni1 108.70(8) . .
C4 Se1 Fe1 106.31(10) . .
Ni1 Se2 Fe1 62.737(18) . .
C6 Se2 Ni1 107.02(9) . .
C6 Se2 Fe1 108.03(9) . .
Se1 Ni1 Se2 92.20(2) . .
Se1 Ni1 Fe1 59.098(12) . .
Se2 Ni1 Fe1 59.239(15) . .
P1 Ni1 Se1 133.65(2) . .
P1 Ni1 Se2 112.34(2) . .
P1 Ni1 Fe1 99.65(2) . .
P1 Ni1 P2 88.18(3) . .
P2 Ni1 Se1 115.69(2) . .
P2 Ni1 Se2 117.06(2) . .
P2 Ni1 Fe1 172.13(2) . .
Se1 Fe1 Se2 90.40(2) . .
Se1 Fe1 Ni1 57.444(17) . .
Se2 Fe1 Ni1 58.024(13) . .
C1 Fe1 Se1 87.98(8) . .
C1 Fe1 Se2 151.46(9) . .
C1 Fe1 Ni1 97.94(9) . .
C1 Fe1 C2 91.81(12) . .
C2 Fe1 Se1 170.06(8) . .
C2 Fe1 Se2 85.05(8) . .
C2 Fe1 Ni1 112.80(8) . .
C3 Fe1 Se1 94.42(9) . .
C3 Fe1 Se2 105.73(8) . .
C3 Fe1 Ni1 144.34(9) . .
C3 Fe1 C1 102.80(12) . .
C3 Fe1 C2 95.32(12) . .
C7 P1 Ni1 120.98(8) . .
C7 P1 C13 102.33(11) . .
C7 P1 C19 102.33(11) . .
C13 P1 Ni1 119.88(8) . .
C13 P1 C19 104.18(11) . .
C19 P1 Ni1 104.69(8) . .
C24 P2 Ni1 104.96(8) . .
C25 P2 Ni1 118.65(8) . .
C25 P2 C24 104.17(11) . .
C25 P2 C31 103.17(11) . .
C31 P2 Ni1 121.81(8) . .
C31 P2 C24 101.50(10) . .
O1 C1 Fe1 177.9(2) . .
O2 C2 Fe1 176.0(2) . .
O3 C3 Fe1 178.7(3) . .
Se1 C4 H4A 104.8(18) . .
Se1 C4 H4B 103.4(19) . .
H4A C4 H4B 100(3) . .
C5 C4 Se1 115.41(19) . .
C5 C4 H4A 115.8(17) . .
C5 C4 H4B 115.7(19) . .
C4 C5 H5A 108.3(18) . .
C4 C5 H5B 109.3(16) . .
H5A C5 H5B 109(3) . .
C6 C5 C4 116.7(3) . .
C6 C5 H5A 103.6(18) . .
C6 C5 H5B 110.0(17) . .
Se2 C6 H6A 103.3(18) . .
Se2 C6 H6B 105.8(18) . .
C5 C6 Se2 117.48(19) . .
C5 C6 H6A 113.0(18) . .
C5 C6 H6B 110.3(17) . .
H6A C6 H6B 106(2) . .
C8 C7 P1 121.88(18) . .
C12 C7 P1 118.94(19) . .
C12 C7 C8 119.0(2) . .
C7 C8 H8 119.2(17) . .
C9 C8 C7 120.0(2) . .
C9 C8 H8 120.7(17) . .
C8 C9 H9 118.3(17) . .
C10 C9 C8 120.3(2) . .
C10 C9 H9 121.4(17) . .
C9 C10 H10 119.1(19) . .
C9 C10 C11 120.1(2) . .
C11 C10 H10 120.8(19) . .
C10 C11 H11 119.7(18) . .
C12 C11 C10 119.6(2) . .
C12 C11 H11 120.7(19) . .
C7 C12 H12 118.4(16) . .
C11 C12 C7 120.9(2) . .
C11 C12 H12 120.6(16) . .
C14 C13 P1 119.2(2) . .
C18 C13 P1 121.52(18) . .
C18 C13 C14 119.2(2) . .
C13 C14 H14 117.8(18) . .
C15 C14 C13 120.1(3) . .
C15 C14 H14 122.1(18) . .
C14 C15 H15 117.9(19) . .
C16 C15 C14 120.3(3) . .
C16 C15 H15 121.6(19) . .
C15 C16 H16 120.2(19) . .
C15 C16 C17 120.3(3) . .
C17 C16 H16 120(2) . .
C16 C17 H17 120.1 . .
C16 C17 C18 119.8(3) . .
C18 C17 H17 120.1 . .
C13 C18 C17 120.3(2) . .
C13 C18 H18 119.9 . .
C17 C18 H18 119.9 . .
C20 C19 P1 125.18(19) . .
C20 C19 C24 119.0(2) . .
C24 C19 P1 115.72(17) . .
C19 C20 H20 121.0(17) . .
C21 C20 C19 120.3(2) . .
C21 C20 H20 118.6(17) . .
C20 C21 H21 121.7(16) . .
C22 C21 C20 120.4(2) . .
C22 C21 H21 117.8(16) . .
C21 C22 H22 117.2(17) . .
C21 C22 C23 120.0(2) . .
C23 C22 H22 122.7(18) . .
C22 C23 H23 117.6(17) . .
C22 C23 C24 119.9(2) . .
C24 C23 H23 122.3(17) . .
C19 C24 P2 115.49(17) . .
C23 C24 P2 124.32(19) . .
C23 C24 C19 120.2(2) . .
C26 C25 P2 118.6(2) . .
C26 C25 C30 119.2(2) . .
C30 C25 P2 122.14(18) . .
C25 C26 H26 122.1(16) . .
C25 C26 C27 120.5(3) . .
C27 C26 H26 117.4(16) . .
C26 C27 H27 117.7(19) . .
C28 C27 C26 119.8(3) . .
C28 C27 H27 122.5(19) . .
C27 C28 H28 121(2) . .
C27 C28 C29 120.2(3) . .
C29 C28 H28 118(2) . .
C28 C29 H29 119.0(17) . .
C28 C29 C30 119.7(3) . .
C30 C29 H29 121.0(17) . .
C25 C30 H30 123.7(17) . .
C29 C30 C25 120.5(3) . .
C29 C30 H30 115.7(17) . .
C32 C31 P2 117.45(19) . .
C36 C31 P2 123.50(18) . .
C36 C31 C32 119.0(2) . .
C31 C32 H32 120.8(16) . .
C33 C32 C31 120.2(2) . .
C33 C32 H32 118.9(16) . .
C32 C33 H33 116.8(18) . .
C34 C33 C32 120.3(2) . .
C34 C33 H33 122.8(19) . .
C33 C34 H34 120.6(18) . .
C35 C34 C33 119.6(2) . .
C35 C34 H34 119.8(18) . .
C34 C35 H35 121.6(17) . .
C34 C35 C36 120.6(3) . .
C36 C35 H35 117.8(17) . .
C31 C36 C35 120.2(2) . .
C31 C36 H36 117.5(16) . .
C35 C36 H36 122.2(16) . .
C37 Cl1 C37 50.2(5) 2_575 .
Cl2 Cl2 C37 100.5(3) 2_575 2_575
Cl2 Cl2 C37 49.6(3) 2_575 .
C37 Cl2 C37 52.4(5) 2_575 .
Cl1 C37 Cl2 114.1(4) . .
Cl1 C37 H37A 100.8 . .
Cl1 C37 H37B 102.1 . .
Cl2 C37 Cl1 142.9(5) 2_575 .
Cl2 C37 Cl2 29.9(2) 2_575 .
Cl2 C37 C37 78.3(3) 2_575 2_575
Cl2 C37 H37A 116.6 . .
Cl2 C37 H37A 95.9 2_575 .
Cl2 C37 H37B 106.6 2_575 .
Cl2 C37 H37B 118.8 . .
C37 C37 Cl1 64.9(2) 2_575 .
C37 C37 Cl2 49.4(3) 2_575 .
C37 C37 H37A 123.6 2_575 .
C37 C37 H37B 133.9 2_575 .
H37A C37 H37B 101.8 . .

loop_
_geom_bond_atom_site_label_1
_geom_bond_atom_site_label_2
_geom_bond_distance
_geom_bond_site_symmetry_2
Se1 Ni1 2.3574(5) .
Se1 Fe1 2.3999(6) .
Se1 C4 1.992(3) .
Se2 Ni1 2.3877(5) .
Se2 Fe1 2.4188(6) .
Se2 C6 1.977(3) .
Ni1 Fe1 2.5021(7) .
Ni1 P1 2.1509(8) .
Ni1 P2 2.1626(8) .
Fe1 C1 1.801(3) .
Fe1 C2 1.805(3) .
Fe1 C3 1.794(3) .
P1 C7 1.832(2) .
P1 C13 1.841(2) .
P1 C19 1.849(2) .
P2 C24 1.846(2) .
P2 C25 1.836(2) .
P2 C31 1.844(2) .
O1 C1 1.147(3) .
O2 C2 1.143(3) .
O3 C3 1.145(3) .
C4 H4A 0.99(3) .
C4 H4B 0.94(3) .
C4 C5 1.517(4) .
C5 H5A 0.91(3) .
C5 H5B 0.99(3) .
C5 C6 1.512(4) .
C6 H6A 0.96(3) .
C6 H6B 0.99(3) .
C7 C8 1.400(3) .
C7 C12 1.394(3) .
C8 H8 0.95(3) .
C8 C9 1.395(4) .
C9 H9 0.94(3) .
C9 C10 1.386(4) .
C10 H10 0.87(3) .
C10 C11 1.393(4) .
C11 H11 0.88(3) .
C11 C12 1.391(4) .
C12 H12 0.93(3) .
C13 C14 1.397(3) .
C13 C18 1.397(4) .
C14 H14 0.87(3) .
C14 C15 1.397(4) .
C15 H15 0.92(3) .
C15 C16 1.377(4) .
C16 H16 0.95(3) .
C16 C17 1.389(4) .
C17 H17 0.9500 .
C17 C18 1.397(3) .
C18 H18 0.9500 .
C19 C20 1.399(3) .
C19 C24 1.404(3) .
C20 H20 0.92(3) .
C20 C21 1.391(4) .
C21 H21 0.96(3) .
C21 C22 1.385(4) .
C22 H22 0.92(3) .
C22 C23 1.393(4) .
C23 H23 0.90(3) .
C23 C24 1.398(3) .
C25 C26 1.392(3) .
C25 C30 1.396(4) .
C26 H26 0.96(3) .
C26 C27 1.395(4) .
C27 H27 0.95(3) .
C27 C28 1.388(4) .
C28 H28 0.91(3) .
C28 C29 1.392(4) .
C29 H29 0.97(3) .
C29 C30 1.392(4) .
C30 H30 0.97(3) .
C31 C32 1.409(3) .
C31 C36 1.392(3) .
C32 H32 0.94(3) .
C32 C33 1.395(3) .
C33 H33 0.88(3) .
C33 C34 1.390(4) .
C34 H34 0.91(3) .
C34 C35 1.387(4) .
C35 H35 0.94(3) .
C35 C36 1.402(4) .
C36 H36 0.98(3) .
Cl1 C37 1.694(8) .
Cl1 C37 1.694(8) 2_575
Cl2 Cl2 0.901(4) 2_575
Cl2 C37 1.378(8) 2_575
Cl2 C37 1.778(7) .
C37 Cl2 1.378(8) 2_575
C37 C37 1.438(14) 2_575
C37 H37A 0.9218 .
C37 H37B 0.9050 .

loop_
_geom_torsion_atom_site_label_1
_geom_torsion_atom_site_label_2
_geom_torsion_atom_site_label_3
_geom_torsion_atom_site_label_4
_geom_torsion
_geom_torsion_site_symmetry_1
_geom_torsion_site_symmetry_4
Se1 C4 C5 C6 70.9(3) . .
Ni1 P1 C7 C8 -107.6(2) . .
Ni1 P1 C7 C12 68.0(2) . .
Ni1 P1 C13 C14 6.8(2) . .
Ni1 P1 C13 C18 -175.82(18) . .
Ni1 P1 C19 C20 -153.28(19) . .
Ni1 P1 C19 C24 24.07(18) . .
Ni1 P2 C24 C19 -20.53(18) . .
Ni1 P2 C24 C23 157.25(18) . .
Ni1 P2 C25 C26 -41.8(2) . .
Ni1 P2 C25 C30 139.2(2) . .
Ni1 P2 C31 C32 -50.2(2) . .
Ni1 P2 C31 C36 131.41(19) . .
P1 C7 C8 C9 176.0(2) . .
P1 C7 C12 C11 -177.3(2) . .
P1 C13 C14 C15 176.8(2) . .
P1 C13 C18 C17 -176.7(2) . .
P1 C19 C20 C21 176.89(18) . .
P1 C19 C24 P2 -2.2(2) . .
P1 C19 C24 C23 179.90(17) . .
P2 C25 C26 C27 -177.1(2) . .
P2 C25 C30 C29 178.4(2) . .
P2 C31 C32 C33 -176.26(19) . .
P2 C31 C36 C35 177.38(19) . .
C4 C5 C6 Se2 -67.2(3) . .
C7 P1 C13 C14 -130.4(2) . .
C7 P1 C13 C18 47.0(2) . .
C7 P1 C19 C20 -26.3(2) . .
C7 P1 C19 C24 151.09(17) . .
C7 C8 C9 C10 0.9(4) . .
C8 C7 C12 C11 -1.6(4) . .
C8 C9 C10 C11 -1.2(4) . .
C9 C10 C11 C12 0.0(4) . .
C10 C11 C12 C7 1.4(4) . .
C12 C7 C8 C9 0.5(4) . .
C13 P1 C7 C8 28.9(2) . .
C13 P1 C7 C12 -155.5(2) . .
C13 P1 C19 C20 80.0(2) . .
C13 P1 C19 C24 -102.62(18) . .
C13 C14 C15 C16 -0.3(4) . .
C14 C13 C18 C17 0.7(4) . .
C14 C15 C16 C17 1.3(5) . .
C15 C16 C17 C18 -1.3(5) . .
C16 C17 C18 C13 0.3(4) . .
C18 C13 C14 C15 -0.7(4) . .
C19 P1 C7 C8 136.7(2) . .
C19 P1 C7 C12 -47.8(2) . .
C19 P1 C13 C14 123.3(2) . .
C19 P1 C13 C18 -59.3(2) . .
C19 C20 C21 C22 2.7(4) . .
C20 C19 C24 P2 175.31(17) . .
C20 C19 C24 C23 -2.6(3) . .
C20 C21 C22 C23 -2.0(4) . .
C21 C22 C23 C24 -1.0(4) . .
C22 C23 C24 P2 -174.41(18) . .
C22 C23 C24 C19 3.3(3) . .
C24 P2 C25 C26 -158.0(2) . .
C24 P2 C25 C30 23.0(2) . .
C24 P2 C31 C32 65.7(2) . .
C24 P2 C31 C36 -112.7(2) . .
C24 C19 C20 C21 -0.4(3) . .
C25 P2 C24 C19 104.86(18) . .
C25 P2 C24 C23 -77.4(2) . .
C25 P2 C31 C32 173.38(19) . .
C25 P2 C31 C36 -5.0(2) . .
C25 C26 C27 C28 -1.3(4) . .
C26 C25 C30 C29 -0.6(4) . .
C26 C27 C28 C29 -0.7(5) . .
C27 C28 C29 C30 2.0(5) . .
C28 C29 C30 C25 -1.3(5) . .
C30 C25 C26 C27 1.9(4) . .
C31 P2 C24 C19 -148.21(17) . .
C31 P2 C24 C23 29.6(2) . .
C31 P2 C25 C26 96.4(2) . .
C31 P2 C25 C30 -82.7(2) . .
C31 C32 C33 C34 -1.9(4) . .
C32 C31 C36 C35 -1.0(4) . .
C32 C33 C34 C35 0.3(4) . .
C33 C34 C35 C36 0.9(4) . .
C34 C35 C36 C31 -0.6(4) . .
C36 C31 C32 C33 2.2(4) . .
Cl2 Cl2 C37 Cl1 -167.1(6) 2_575 .
Cl2 Cl2 C37 C37 -162.8(9) 2_575 2_575
C37 Cl1 C37 Cl2 -7.0(4) 2_575 2_575
C37 Cl1 C37 Cl2 3.59(18) 2_575 .
C37 Cl2 C37 Cl1 -4.3(2) 2_575 .
C37 Cl2 C37 Cl2 162.8(9) 2_575 2_575
